data_1548402
loop_
_publ_author_name
'Peng-Wei Xu'
'Jia-Kuan Liu'
'Lan Shen'
'Zhong-Yan Cao'
'Xiao-Li Zhao'
'Jun Yan'
'Jian Zhou'

_publ_section_title
;
 Diastereo- and enantioselective [3 + 3] cycloaddition of spirocyclopropyl
 oxindoles using both aldonitrones and ketonitrones
;
_journal_name_full 'Nature Communications'
_journal_page_first 1619
_journal_paper_doi 10.1038/s41467-017-01451-1
_journal_volume 8
_journal_year 2017
_chemical_formula_sum 'C33 H31 Cl N2 O4 S'
_chemical_formula_weight 587.11
_space_group_IT_number 19
_symmetry_cell_setting orthorhombic
_symmetry_Int_Tables_number 19
_symmetry_space_group_name_Hall 'P 2ac 2ab'
_symmetry_space_group_name_H-M 'P 21 21 21'
_cell_angle_alpha 90.
_cell_angle_beta 90.
_cell_angle_gamma 90.
_cell_formula_units_Z 4
_cell_length_a 8.9148(6)
_cell_length_b 16.9063(12)
_cell_length_c 19.8682(14)
_cell_volume 2994.5(4)
_diffrn_ambient_temperature 296
_diffrn_radiation_probe x-ray
_diffrn_radiation_type MoK\a
_diffrn_radiation_wavelength 0.71073
_exptl_absorpt_coefficient_mu 0.238
_exptl_crystal_density_diffrn 1.302
_exptl_crystal_F_000 1232
_refine_ls_goodness_of_fit_ref 1.009
_refine_ls_number_parameters 374
_refine_ls_number_reflns 9195
_refine_ls_R_factor_all 0.0682
_refine_ls_R_factor_gt 0.0438
_refine_ls_wR_factor_gt 0.1001
_refine_ls_wR_factor_ref 0.1130
_cod_data_source_file ncomms1619-2017-5.cif
_cod_data_source_block 12a
_cod_depositor_comments
;
Crystal size    0.33 x 0.28 x 0.25 mm3    
Theta range for data collection    2.050 to 30.579.    
Index ranges    -12<=h<=11, -24<=k<=24, -28<=l<=28 
Reflections collected    30547 
Independent reflections    9195 [R(int) = 0.0370] 
Completeness to theta = 26.000    100.0 %  
Absorption correction    Semi-empirical from equivalents 
Max. and min. transmission    0.7461 and 0.6833 
Refinement method    Full-matrix least-squares on F2 
Absolute structure parameter    -0.01(2) 
Extinction coefficient    n/a 
Largest diff. peak and hole    0.238 and -0.311 e.A-3 
;
_cod_database_code 1548402

loop_
_space_group_symop_id
_space_group_symop_operation_xyz
1 x,y,z
2 1/2-x,-y,1/2+z
3 1/2+x,1/2-y,-z
4 -x,1/2+y,1/2-z

loop_
_atom_site_aniso_label
_atom_site_aniso_U_11
_atom_site_aniso_U_22
_atom_site_aniso_U_33
_atom_site_aniso_U_23
_atom_site_aniso_U_13
_atom_site_aniso_U_12
Cl(1) .128(1) .074(1) .044(1) .012(1) -.012(1) -.003(1)
S(1) .043(1) .030(1) .047(1) .002(1) .002(1) -.002(1)
O(1) .044(1) .031(1) .063(1) -.006(1) .001(1) -.003(1)
O(2) .060(1) .040(1) .048(1) .005(1) -.011(1) .002(1)
O(3) .058(1) .045(1) .057(1) .004(1) .015(1) -.001(1)
O(4) .052(1) .039(1) .064(1) .001(1) -.009(1) -.008(1)
N(1) .036(1) .030(1) .055(1) .001(1) .001(1) .002(1)
N(2) .050(1) .029(1) .043(1) .001(1) -.003(1) .000(1)
C(1) .044(1) .036(1) .047(1) .000(1) .002(1) -.005(1)
C(2) .038(1) .036(1) .052(1) -.001(1) .000(1) .001(1)
C(3) .038(1) .029(1) .039(1) .002(1) .000(1) .003(1)
C(4) .040(1) .031(1) .038(1) -.001(1) .003(1) .000(1)
C(5) .053(2) .050(1) .040(1) -.005(1) .002(1) -.001(1)
C(6) .049(2) .039(1) .073(2) -.003(1) .004(1) .009(1)
C(7) .039(1) .032(1) .044(1) .000(1) .002(1) .001(1)
C(8) .034(1) .035(1) .039(1) -.002(1) .002(1) .002(1)
C(9) .049(1) .038(1) .043(1) .005(1) .003(1) .002(1)
C(10) .059(2) .052(2) .038(1) .005(1) .002(1) .003(1)
C(11) .068(2) .052(2) .044(1) -.010(1) -.002(1) .000(2)
C(12) .061(2) .038(1) .049(1) -.006(1) -.001(1) -.001(1)
C(13) .039(1) .033(1) .042(1) -.001(1) .002(1) .002(1)
C(14) .044(1) .027(1) .043(1) .003(1) .002(1) -.001(1)
C(15) .050(2) .052(2) .047(1) -.009(1) -.001(1) -.002(1)
C(16) .054(2) .059(2) .059(2) -.014(1) .010(1) -.001(1)
C(17) .044(1) .040(1) .066(2) .006(1) .004(1) -.004(1)
C(18) .057(2) .043(1) .049(1) .007(1) -.011(1) -.002(1)
C(19) .059(2) .037(1) .038(1) .000(1) -.004(1) .002(1)
C(20) .049(2) .071(2) .101(3) .008(2) .010(2) .010(2)
C(21) .044(1) .038(1) .051(1) -.002(1) .002(1) -.007(1)
C(22) .053(2) .048(2) .054(2) .006(1) -.006(1) -.008(1)
C(23) .062(2) .046(1) .073(2) .010(1) .003(2) -.016(2)
C(24) .048(2) .044(1) .079(2) -.018(1) .003(2) -.006(1)
C(25) .082(2) .100(3) .054(2) -.025(2) .003(2) -.034(2)
C(26) .085(2) .100(3) .046(2) -.004(2) .007(2) -.041(2)
C(27) .077(2) .069(2) .117(3) -.035(2) .006(2) -.025(2)
C(28) .038(1) .032(1) .044(1) .002(1) .004(1) .002(1)
C(29) .055(2) .056(2) .052(2) .012(1) -.001(1) -.009(1)
C(30) .066(2) .067(2) .074(2) .017(2) .009(2) -.023(2)
C(31) .050(2) .060(2) .089(2) .002(2) .001(2) -.017(2)
C(32) .047(2) .057(2) .063(2) -.002(1) -.006(1) -.004(1)
C(33) .043(1) .045(1) .048(1) .004(1) .000(1) -.003(1)

loop_
_atom_site_label
_atom_site_type_symbol
_atom_site_fract_x
_atom_site_fract_y
_atom_site_fract_z
_atom_site_U_iso_or_equiv
Cl(1) Cl .5392(1) .4987(1) .9146(1) .082(1)
S(1) S .4714(1) .7641(1) .6338(1) .040(1)
O(1) O .4600(2) .3621(1) .6298(1) .046(1)
O(2) O .3483(2) .6196(1) .5616(1) .049(1)
O(3) O .5284(2) .7613(1) .5669(1) .053(1)
O(4) O .5550(2) .8020(1) .6856(1) .052(1)
N(1) N .5903(2) .4103(1) .6497(1) .040(1)
N(2) N .4539(3) .6693(1) .6593(1) .041(1)
C(1) C .3293(3) .3904(2) .6642(1) .042(1)
C(2) C .2966(3) .4758(1) .6435(1) .042(1)
C(3) C .4359(3) .5291(1) .6506(1) .035(1)
C(4) C .5763(3) .4882(1) .6142(1) .036(1)
C(5) C .5493(3) .4773(2) .5381(1) .048(1)
C(6) C .7155(3) .3613(2) .6248(2) .053(1)
C(7) C .4051(3) .6088(1) .6157(1) .038(1)
C(8) C .4685(3) .5556(1) .7222(1) .036(1)
C(9) C .4855(3) .5126(2) .7811(1) .043(1)
C(10) C .5170(3) .5527(2) .8401(1) .050(1)
C(11) C .5327(4) .6337(2) .8422(1) .055(1)
C(12) C .5126(3) .6780(2) .7838(1) .050(1)
C(13) C .4808(3) .6377(1) .7249(1) .038(1)
C(14) C .2891(3) .8027(1) .6328(1) .038(1)
C(15) C .2388(3) .8446(2) .6885(1) .050(1)
C(16) C .0977(3) .8788(2) .6860(2) .057(1)
C(17) C .0077(3) .8726(2) .6295(2) .050(1)
C(18) C .0603(3) .8293(2) .5753(1) .050(1)
C(19) C .2008(3) .7944(2) .5760(1) .045(1)
C(20) C -.1439(4) .9118(2) .6264(2) .074(1)
C(21) C .2062(3) .3327(2) .6463(1) .044(1)
C(22) C .1381(3) .2884(2) .6953(2) .052(1)
C(23) C .0281(4) .2338(2) .6793(2) .060(1)
C(24) C -.0141(3) .2197(2) .6140(2) .057(1)
C(25) C .0517(5) .2651(3) .5647(2) .079(1)
C(26) C .1587(4) .3217(3) .5806(2) .077(1)
C(27) C -.1321(5) .1588(2) .5978(2) .088(1)
C(28) C .7191(3) .5361(1) .6277(1) .038(1)
C(29) C .7768(3) .5870(2) .5793(2) .055(1)
C(30) C .9052(4) .6309(2) .5918(2) .069(1)
C(31) C .9779(4) .6255(2) .6519(2) .066(1)
C(32) C .9230(3) .5746(2) .7010(2) .056(1)
C(33) C .7951(3) .5309(2) .6889(1) .045(1)
H(1) H .3471 .3885 .7129 .051
H(2A) H .2164 .4966 .6713 .050
H(2B) H .2628 .4766 .5971 .050
H(5A) H .6401 .4594 .5171 .072
H(5B) H .5194 .5268 .5187 .072
H(5C) H .4716 .4388 .5312 .072
H(6A) H .7160 .3116 .6482 .080
H(6B) H .8087 .3882 .6326 .080
H(6C) H .7033 .3521 .5774 .080
H(9) H .4759 .4578 .7810 .052
H(11) H .5567 .6587 .8825 .066
H(12) H .5204 .7328 .7844 .060
H(15) H .2984 .8497 .7267 .060
H(16) H .0626 .9067 .7232 .068
H(18) H -.0002 .8236 .5375 .060
H(19) H .2351 .7660 .5390 .054
H(20A) H -.2204 .8736 .6364 .111
H(20B) H -.1599 .9328 .5821 .111
H(20C) H -.1480 .9540 .6587 .111
H(22) H .1663 .2951 .7400 .062
H(23) H -.0186 .2059 .7138 .072
H(25) H .0241 .2578 .5200 .095
H(26) H .1992 .3528 .5465 .092
H(27A) H -.0847 .1116 .5814 .131
H(27B) H -.1983 .1793 .5638 .131
H(27C) H -.1885 .1468 .6376 .131
H(29) H .7286 .5917 .5380 .066
H(30) H .9422 .6645 .5586 .083
H(31) H 1.0634 .6555 .6600 .079
H(32) H .9725 .5700 .7420 .067
H(33) H .7588 .4973 .7222 .054

loop_
_geom_angle_atom_site_label_1
_geom_angle_atom_site_label_2
_geom_angle_atom_site_label_3
_geom_angle
_geom_angle_site_symmetry_1
_geom_angle_site_symmetry_2
_geom_angle_site_symmetry_3
_geom_angle_publ_flag
O3 S1 O4 120.21(13) . . . yes
O3 S1 N2 106.36(14) . . . yes
O3 S1 C14 109.45(14) . . . yes
O4 S1 N2 105.00(15) . . . yes
O4 S1 C14 109.05(14) . . . yes
N2 S1 C14 105.75(13) . . . yes
N1 O1 C1 109.18(18) . . . yes
O1 N1 C4 107.10(16) . . . yes
O1 N1 C6 101.30(18) . . . yes
C4 N1 C6 113.5(2) . . . yes
S1 N2 C7 122.22(16) . . . yes
S1 N2 C13 127.82(16) . . . yes
C7 N2 C13 109.95(16) . . . yes
O1 C1 C2 110.0(2) . . . yes
O1 C1 C21 105.2(2) . . . yes
C2 C1 C21 114.1(2) . . . no
C1 C2 C3 112.0(2) . . . no
C2 C3 C4 109.62(15) . . . no
C2 C3 C7 109.07(19) . . . no
C2 C3 C8 114.35(18) . . . no
C4 C3 C7 108.28(17) . . . no
C4 C3 C8 113.6(2) . . . no
C7 C3 C8 101.40(14) . . . no
N1 C4 C3 103.40(16) . . . yes
N1 C4 C5 111.67(18) . . . yes
N1 C4 C28 108.22(18) . . . yes
C3 C4 C5 111.9(2) . . . no
C3 C4 C28 109.99(15) . . . no
C5 C4 C28 111.37(19) . . . no
O2 C7 N2 124.71(18) . . . yes
O2 C7 C3 127.63(18) . . . yes
N2 C7 C3 107.65(17) . . . yes
C3 C8 C9 131.05(19) . . . no
C3 C8 C13 110.17(16) . . . no
C9 C8 C13 118.8(2) . . . no
C8 C9 C10 118.7(3) . . . no
Cl1 C10 C9 119.0(3) . . . yes
Cl1 C10 C11 118.79(18) . . . yes
C9 C10 C11 122.3(2) . . . no
C10 C11 C12 119.8(2) . . . no
C11 C12 C13 117.8(3) . . . no
N2 C13 C8 108.91(17) . . . yes
N2 C13 C12 128.45(19) . . . yes
C8 C13 C12 122.6(2) . . . no
S1 C14 C15 118.74(19) . . . yes
S1 C14 C19 119.97(19) . . . yes
C15 C14 C19 121.2(2) . . . no
C14 C15 C16 118.5(2) . . . no
C15 C16 C17 121.6(3) . . . no
C16 C17 C18 118.4(3) . . . no
C16 C17 C20 121.3(3) . . . no
C18 C17 C20 120.3(3) . . . no
C17 C18 C19 121.6(2) . . . no
C14 C19 C18 118.7(2) . . . no
C1 C21 C22 120.5(2) . . . no
C1 C21 C26 122.1(3) . . . no
C22 C21 C26 117.4(3) . . . no
C21 C22 C23 121.0(3) . . . no
C22 C23 C24 121.8(3) . . . no
C23 C24 C25 117.4(3) . . . no
C23 C24 C27 120.8(3) . . . no
C25 C24 C27 121.8(4) . . . no
C24 C25 C26 121.1(4) . . . no
C21 C26 C25 121.2(4) . . . no
C4 C28 C29 120.9(2) . . . no
C4 C28 C33 121.5(2) . . . no
C29 C28 C33 117.6(2) . . . no
C28 C29 C30 120.9(3) . . . no
C29 C30 C31 120.9(3) . . . no
C30 C31 C32 119.3(3) . . . no
C31 C32 C33 120.0(3) . . . no
C28 C33 C32 121.3(3) . . . no
O1 C1 H1 109.00 . . . no
C2 C1 H1 109.00 . . . no
C21 C1 H1 109.00 . . . no
C1 C2 H2A 109.00 . . . no
C1 C2 H2B 109.00 . . . no
C3 C2 H2A 109.00 . . . no
C3 C2 H2B 109.00 . . . no
H2A C2 H2B 108.00 . . . no
C4 C5 H5A 109.00 . . . no
C4 C5 H5B 109.00 . . . no
C4 C5 H5C 109.00 . . . no
H5A C5 H5B 110.00 . . . no
H5A C5 H5C 109.00 . . . no
H5B C5 H5C 109.00 . . . no
N1 C6 H6A 109.00 . . . no
N1 C6 H6B 110.00 . . . no
N1 C6 H6C 110.00 . . . no
H6A C6 H6B 109.00 . . . no
H6A C6 H6C 109.00 . . . no
H6B C6 H6C 109.00 . . . no
C8 C9 H9 121.00 . . . no
C10 C9 H9 121.00 . . . no
C10 C11 H11 120.00 . . . no
C12 C11 H11 120.00 . . . no
C11 C12 H12 121.00 . . . no
C13 C12 H12 121.00 . . . no
C14 C15 H15 121.00 . . . no
C16 C15 H15 121.00 . . . no
C15 C16 H16 119.00 . . . no
C17 C16 H16 119.00 . . . no
C17 C18 H18 119.00 . . . no
C19 C18 H18 119.00 . . . no
C14 C19 H19 121.00 . . . no
C18 C19 H19 121.00 . . . no
C17 C20 H20A 109.00 . . . no
C17 C20 H20B 109.00 . . . no
C17 C20 H20C 109.00 . . . no
H20A C20 H20B 109.00 . . . no
H20A C20 H20C 110.00 . . . no
H20B C20 H20C 109.00 . . . no
C21 C22 H22 119.00 . . . no
C23 C22 H22 119.00 . . . no
C22 C23 H23 119.00 . . . no
C24 C23 H23 119.00 . . . no
C24 C25 H25 120.00 . . . no
C26 C25 H25 119.00 . . . no
C21 C26 H26 119.00 . . . no
C25 C26 H26 119.00 . . . no
C24 C27 H27A 109.00 . . . no
C24 C27 H27B 109.00 . . . no
C24 C27 H27C 110.00 . . . no
H27A C27 H27B 109.00 . . . no
H27A C27 H27C 110.00 . . . no
H27B C27 H27C 109.00 . . . no
C28 C29 H29 120.00 . . . no
C30 C29 H29 120.00 . . . no
C29 C30 H30 119.00 . . . no
C31 C30 H30 120.00 . . . no
C30 C31 H31 120.00 . . . no
C32 C31 H31 120.00 . . . no
C31 C32 H32 120.00 . . . no
C33 C32 H32 120.00 . . . no
C28 C33 H33 119.00 . . . no
C32 C33 H33 119.00 . . . no

loop_
_geom_bond_atom_site_label_1
_geom_bond_atom_site_label_2
_geom_bond_distance
_geom_bond_site_symmetry_1
_geom_bond_site_symmetry_2
_geom_bond_publ_flag
Cl1 C10 1.750(3) . . yes
S1 O3 1.424(3) . . yes
S1 O4 1.423(3) . . yes
S1 N2 1.688(2) . . yes
S1 C14 1.751(3) . . yes
O1 N1 1.473(3) . . yes
O1 C1 1.433(3) . . yes
O2 C7 1.202(3) . . yes
N1 C4 1.499(2) . . yes
N1 C6 1.475(4) . . yes
N2 C7 1.409(3) . . yes
N2 C13 1.429(3) . . yes
C1 C2 1.529(4) . . no
C1 C21 1.511(4) . . no
C2 C3 1.541(3) . . no
C3 C4 1.602(3) . . no
C3 C7 1.540(3) . . no
C3 C8 1.520(3) . . no
C4 C5 1.542(3) . . no
C4 C28 1.532(3) . . no
C8 C9 1.386(3) . . no
C8 C13 1.393(2) . . no
C9 C10 1.383(3) . . no
C10 C11 1.377(5) . . no
C11 C12 1.393(4) . . no
C12 C13 1.384(3) . . no
C14 C15 1.388(3) . . no
C14 C19 1.383(3) . . no
C15 C16 1.385(4) . . no
C16 C17 1.384(5) . . no
C17 C18 1.384(4) . . no
C17 C20 1.507(5) . . no
C18 C19 1.385(4) . . no
C21 C22 1.370(4) . . no
C21 C26 1.385(4) . . no
C22 C23 1.384(5) . . no
C23 C24 1.372(6) . . no
C24 C25 1.376(6) . . no
C24 C27 1.507(5) . . no
C25 C26 1.388(6) . . no
C28 C29 1.389(4) . . no
C28 C33 1.395(3) . . no
C29 C30 1.387(5) . . no
C30 C31 1.362(5) . . no
C31 C32 1.390(5) . . no
C32 C33 1.380(4) . . no
C1 H1 0.9800 . . no
C2 H2A 0.9700 . . no
C2 H2B 0.9700 . . no
C5 H5A 0.9600 . . no
C5 H5B 0.9600 . . no
C5 H5C 0.9600 . . no
C6 H6A 0.9600 . . no
C6 H6B 0.9600 . . no
C6 H6C 0.9600 . . no
C9 H9 0.9300 . . no
C11 H11 0.9300 . . no
C12 H12 0.9300 . . no
C15 H15 0.9300 . . no
C16 H16 0.9300 . . no
C18 H18 0.9300 . . no
C19 H19 0.9300 . . no
C20 H20A 0.9600 . . no
C20 H20B 0.9600 . . no
C20 H20C 0.9600 . . no
C22 H22 0.9300 . . no
C23 H23 0.9300 . . no
C25 H25 0.9300 . . no
C26 H26 0.9300 . . no
C27 H27A 0.9600 . . no
C27 H27B 0.9600 . . no
C27 H27C 0.9600 . . no
C29 H29 0.9300 . . no
C30 H30 0.9300 . . no
C31 H31 0.9300 . . no
C32 H32 0.9300 . . no
C33 H33 0.9300 . . no

loop_
_geom_hbond_atom_site_label_D
_geom_hbond_atom_site_label_H
_geom_hbond_atom_site_label_A
_geom_hbond_distance_DH
_geom_hbond_distance_HA
_geom_hbond_distance_DA
_geom_hbond_angle_DHA
_geom_hbond_site_symmetry_A
_geom_hbond_publ_flag
C5 H5B O2 0.9600 2.3500 3.036(4) 128.00 . yes
C5 H5C O1 0.9600 2.3500 2.783(3) 107.00 . yes
C12 H12 O4 0.9300 2.3100 2.889(3) 120.00 . yes
C15 H15 O4 0.9300 2.5600 2.910(3) 103.00 . yes
C18 H18 O2 0.9300 2.5700 3.423(3) 152.00 3_466 yes
C18 H18 O3 0.9300 2.5400 3.226(3) 131.00 3_466 yes
C20 H20A O4 0.9600 2.5400 3.469(4) 164.00 1_455 yes

loop_
_geom_torsion_atom_site_label_1
_geom_torsion_atom_site_label_2
_geom_torsion_atom_site_label_3
_geom_torsion_atom_site_label_4
_geom_torsion
_geom_torsion_site_symmetry_1
_geom_torsion_site_symmetry_2
_geom_torsion_site_symmetry_3
_geom_torsion_site_symmetry_4
_geom_torsion_publ_flag
O3 S1 N2 C7 -38.2(3) . . . . no
O3 S1 N2 C13 143.2(2) . . . . no
O4 S1 N2 C7 -166.6(2) . . . . no
O4 S1 N2 C13 14.7(3) . . . . no
C14 S1 N2 C7 78.1(3) . . . . no
C14 S1 N2 C13 -100.5(3) . . . . no
O3 S1 C14 C15 -150.0(2) . . . . no
O3 S1 C14 C19 26.9(2) . . . . no
O4 S1 C14 C15 -16.7(3) . . . . no
O4 S1 C14 C19 160.3(2) . . . . no
N2 S1 C14 C15 95.8(2) . . . . no
N2 S1 C14 C19 -87.3(2) . . . . no
C1 O1 N1 C4 -75.0(2) . . . . no
C1 O1 N1 C6 165.9(2) . . . . no
N1 O1 C1 C2 62.3(2) . . . . no
N1 O1 C1 C21 -174.37(18) . . . . no
O1 N1 C4 C3 69.59(19) . . . . no
O1 N1 C4 C5 -50.8(2) . . . . no
O1 N1 C4 C28 -173.77(16) . . . . no
C6 N1 C4 C3 -179.5(2) . . . . no
C6 N1 C4 C5 60.1(3) . . . . no
C6 N1 C4 C28 -62.8(2) . . . . no
S1 N2 C7 O2 -13.2(4) . . . . no
S1 N2 C7 C3 167.69(19) . . . . no
C13 N2 C7 O2 165.7(3) . . . . no
C13 N2 C7 C3 -13.5(3) . . . . no
S1 N2 C13 C8 -173.7(2) . . . . no
S1 N2 C13 C12 7.0(4) . . . . no
C7 N2 C13 C8 7.5(3) . . . . no
C7 N2 C13 C12 -171.7(3) . . . . no
O1 C1 C2 C3 -51.4(2) . . . . no
C21 C1 C2 C3 -169.31(17) . . . . no
O1 C1 C21 C22 117.5(3) . . . . no
O1 C1 C21 C26 -61.9(4) . . . . no
C2 C1 C21 C22 -121.9(3) . . . . no
C2 C1 C21 C26 58.8(4) . . . . no
C1 C2 C3 C4 50.1(2) . . . . no
C1 C2 C3 C7 168.49(17) . . . . no
C1 C2 C3 C8 -78.8(2) . . . . no
C2 C3 C4 N1 -58.3(2) . . . . no
C2 C3 C4 C5 62.0(2) . . . . no
C2 C3 C4 C28 -173.69(15) . . . . no
C7 C3 C4 N1 -177.19(17) . . . . no
C7 C3 C4 C5 -56.9(2) . . . . no
C7 C3 C4 C28 67.4(2) . . . . no
C8 C3 C4 N1 71.0(2) . . . . no
C8 C3 C4 C5 -168.69(19) . . . . no
C8 C3 C4 C28 -44.4(2) . . . . no
C2 C3 C7 O2 -44.7(3) . . . . no
C2 C3 C7 N2 134.4(2) . . . . no
C4 C3 C7 O2 74.5(3) . . . . no
C4 C3 C7 N2 -106.3(2) . . . . no
C8 C3 C7 O2 -165.7(3) . . . . no
C8 C3 C7 N2 13.5(3) . . . . no
C2 C3 C8 C9 53.1(4) . . . . no
C2 C3 C8 C13 -126.4(2) . . . . no
C4 C3 C8 C9 -73.7(3) . . . . no
C4 C3 C8 C13 106.7(2) . . . . no
C7 C3 C8 C9 170.4(3) . . . . no
C7 C3 C8 C13 -9.2(3) . . . . no
N1 C4 C28 C29 146.4(2) . . . . no
N1 C4 C28 C33 -34.2(3) . . . . no
C3 C4 C28 C29 -101.4(2) . . . . no
C3 C4 C28 C33 78.1(3) . . . . no
C5 C4 C28 C29 23.2(3) . . . . no
C5 C4 C28 C33 -157.3(2) . . . . no
C3 C8 C9 C10 179.2(3) . . . . no
C13 C8 C9 C10 -1.3(4) . . . . no
C3 C8 C13 N2 1.7(3) . . . . no
C3 C8 C13 C12 -178.9(2) . . . . no
C9 C8 C13 N2 -177.9(2) . . . . no
C9 C8 C13 C12 1.5(4) . . . . no
C8 C9 C10 Cl1 -179.8(2) . . . . no
C8 C9 C10 C11 -0.3(4) . . . . no
Cl1 C10 C11 C12 -178.7(2) . . . . no
C9 C10 C11 C12 1.8(5) . . . . no
C10 C11 C12 C13 -1.6(4) . . . . no
C11 C12 C13 N2 179.2(3) . . . . no
C11 C12 C13 C8 0.0(4) . . . . no
S1 C14 C15 C16 176.4(2) . . . . no
C19 C14 C15 C16 -0.5(4) . . . . no
S1 C14 C19 C18 -176.5(2) . . . . no
C15 C14 C19 C18 0.4(4) . . . . no
C14 C15 C16 C17 -0.6(5) . . . . no
C15 C16 C17 C18 1.6(5) . . . . no
C15 C16 C17 C20 -178.3(3) . . . . no
C16 C17 C18 C19 -1.7(5) . . . . no
C20 C17 C18 C19 178.2(3) . . . . no
C17 C18 C19 C14 0.7(5) . . . . no
C1 C21 C22 C23 -178.2(3) . . . . no
C26 C21 C22 C23 1.2(5) . . . . no
C1 C21 C26 C25 176.2(4) . . . . no
C22 C21 C26 C25 -3.2(6) . . . . no
C21 C22 C23 C24 2.2(5) . . . . no
C22 C23 C24 C25 -3.4(5) . . . . no
C22 C23 C24 C27 178.8(3) . . . . no
C23 C24 C25 C26 1.3(6) . . . . no
C27 C24 C25 C26 179.1(4) . . . . no
C24 C25 C26 C21 2.0(7) . . . . no
C4 C28 C29 C30 179.4(3) . . . . no
C33 C28 C29 C30 -0.1(4) . . . . no
C4 C28 C33 C32 -179.5(3) . . . . no
C29 C28 C33 C32 -0.1(4) . . . . no
C28 C29 C30 C31 -0.2(5) . . . . no
C29 C30 C31 C32 0.6(5) . . . . no
C30 C31 C32 C33 -0.8(5) . . . . no
C31 C32 C33 C28 0.5(5) . . . . no
